data_4310921
loop_
_publ_author_name
'Annemieke W. C. van den Berg'
'Govert Baak'
'Hendrikus van Koningsveld'
'Jacobus C. Jansen'
'Thomas Maschmeyer'

_publ_contact_author_address
;
DCT, TOCK, Julianalaan 136, 2628BL Delft, The Netherlands
;
_publ_contact_author_email J.C.Jansen@tnw.tudelft.nl
_publ_contact_author_fax 31152784289
_publ_contact_author_name 'Jansen, J. C.'
_publ_contact_author_phone 31152786133
_publ_section_title
;
 Synthesis, Structural Characterization, and Thermal Stability of a New
 Layered Germanate Structure, Na4Ge16O28(OH)12
;
_journal_name_full 'Inorganic Chemistry'
_journal_page_first 2888
_journal_page_last 2894
_journal_paper_doi 10.1021/ic035272s
_journal_volume 43
_journal_year 2004
_chemical_formula_sum 'Ge16 Na9.592 O40'
_chemical_formula_weight 2021.92
_space_group_IT_number 12
_symmetry_cell_setting monoclinic
_symmetry_space_group_name_Hall '-C 2y'
_symmetry_space_group_name_H-M 'C 1 2/m 1'
_audit_creation_date 03-10-23
_audit_creation_method Xtal3.7
_cell_angle_alpha 90.00000
_cell_angle_beta 100.179(7)
_cell_angle_gamma 90.00000
_cell_formula_units_Z 1
_cell_length_a 7.3216(6)
_cell_length_b 14.3986(9)
_cell_length_c 7.7437(6)
_cell_measurement_temperature 293
_cell_volume 803.50(11)
_computing_data_reduction 'xtal DIFDAT ADDREF SORTRF'
_computing_molecular_graphics xtal
_computing_publication_material 'xtal BONDLA CIFIO'
_computing_structure_refinement 'xtal CRYLSQ'
_computing_structure_solution xtal
_diffrn_ambient_temperature 293
_diffrn_measurement_device_type CAD4
_diffrn_radiation_type 'Mo K\a'
_diffrn_radiation_wavelength .71073
_diffrn_reflns_av_R_equivalents .021
_diffrn_reflns_av_sigmaI/netI .05
_diffrn_reflns_limit_h_max 10
_diffrn_reflns_limit_h_min 0
_diffrn_reflns_limit_k_max 20
_diffrn_reflns_limit_k_min 0
_diffrn_reflns_limit_l_max 10
_diffrn_reflns_limit_l_min -10
_diffrn_reflns_number 1288
_diffrn_reflns_reduction_process 'No monochr Lp applied'
_diffrn_reflns_theta_max 29.91
_diffrn_reflns_theta_min 3.16
_exptl_absorpt_coefficient_mu 14.996
_exptl_crystal_density_diffrn 4.178
_exptl_crystal_F_000 937.51
_refine_diff_density_max 4.229
_refine_diff_density_min -3.159
_refine_ls_extinction_coef .00000
_refine_ls_goodness_of_fit_all 5.151
_refine_ls_goodness_of_fit_ref 5.689
_refine_ls_matrix_type full
_refine_ls_number_constraints 0
_refine_ls_number_parameters 80
_refine_ls_number_reflns 1153
_refine_ls_number_restraints 0
_refine_ls_R_factor_all .09
_refine_ls_R_factor_gt .069
_refine_ls_shift/su_mean 0
_refine_ls_structure_factor_coef F
_refine_ls_weighting_scheme sigma
_refine_ls_wR_factor_all .078
_refine_ls_wR_factor_ref .078
_reflns_d_resolution_high .713
_reflns_d_resolution_low 6.436
_reflns_Friedel_coverage 0
_reflns_limit_h_max 10
_reflns_limit_h_min -10
_reflns_limit_k_max 20
_reflns_limit_k_min 0
_reflns_limit_l_max 10
_reflns_limit_l_min 0
_reflns_number_gt 998
_reflns_number_total 1205
_reflns_threshold_expression 'F    > 2.50 sig(F   )'
_cod_data_source_file ic035272ssi20031105_063336.cif
_cod_data_source_block BERG1
_cod_original_sg_symbol_Hall -c_2y
_cod_database_code 4310921

loop_
_symmetry_equiv_pos_as_xyz
+x,+y,+z
-x,+y,-z
-x,-y,-z
+x,-y,+z
1/2+x,1/2+y,+z
1/2-x,1/2+y,-z
1/2-x,1/2-y,-z
1/2+x,1/2-y,+z

loop_
_atom_site_label
_atom_site_fract_x
_atom_site_fract_y
_atom_site_fract_z
_atom_site_U_iso_or_equiv
_atom_site_adp_type
_atom_site_calc_flag
_atom_site_calc_attached_atom
_atom_site_occupancy
_atom_site_disorder_assembly
_atom_site_disorder_group
Ge1 -.20701(17) .50000 -.18289(17) .0139(6) Uani ? ? 1.00000 ? ?
Ge2 .36160(19) .50000 -.17458(18) .0286(8) Uani ? ? 1.00000 ? ?
Ge3 .06520(13) .65731(9) -.29965(14) .0243(5) Uani ? ? 1.00000 ? ?
Na1 .4095(5) .6983(3) .9768(5) .0003(7) Uiso ? ? .69900 ? ?
Na2 .50000 .6200(5) .50000 .037(4) Uani ? ? 1.00000 ? ?
O1 .5618(11) .50000 -.2892(11) .016(4) Uani ? ? 1.00000 ? ?
O2 .8277(13) .50000 .0444(12) .044(7) Uani ? ? 1.00000 ? ?
O3 .8689(10) .5990(6) -.2761(13) .040(4) Uani ? ? 1.00000 ? ?
O4 .50000 .5857(8) .00000 .033(6) Uani ? ? 1.00000 ? ?
O5 .2603(13) .5960(12) -.3146(12) .094(8) Uani ? ? 1.00000 ? ?
O6 .00000 .7172(8) .50000 .031(5) Uani ? ? 1.00000 ? ?
O7 .109(2) .7457(9) -.145(2) .110(11) Uani ? ? 1.00000 ? ?

loop_
_atom_site_aniso_label
_atom_site_aniso_U_11
_atom_site_aniso_U_22
_atom_site_aniso_U_33
_atom_site_aniso_U_12
_atom_site_aniso_U_13
_atom_site_aniso_U_23
Ge1 .0072(6) .0281(8) .0072(6) .00000 .0031(4) .00000
Ge2 .0064(6) .0733(13) .0063(7) .00000 .0015(5) .00000
Ge3 .0082(4) .0420(7) .0240(6) -.0054(4) .0062(4) -.0075(5)
Na2 .052(4) .034(4) .029(4) .00000 .017(3) .00000
O1 .003(3) .034(6) .011(4) .00000 -.000(3) .00000
O2 .010(4) .120(12) .002(4) .00000 .004(3) .00000
O3 .015(3) .027(4) .075(7) -.010(3) -.003(4) .013(4)
O4 .052(7) .034(6) .015(5) .00000 .012(5) .00000
O5 .048(5) .216(15) .026(5) .091(8) .030(4) .059(7)
O6 .025(5) .034(6) .036(6) .00000 .008(4) .00000
O7 .157(14) .088(10) .079(10) -.091(10) .004(9) -.044(8)

loop_
_atom_type_symbol
_atom_type_description
_atom_type_oxidation_number
_atom_type_number_in_cell
_atom_type_scat_dispersion_real
_atom_type_scat_dispersion_imag
_atom_type_scat_source
Ge ? 0 16 .081 1.801 'Int Tables Vol IV Tables 2.2B and 2.3.1'
O ? 0 40 .008 .006 'Int Tables Vol IV Tables 2.2B and 2.3.1'
Na ? 0 9.592 .03 .025 'Int Tables Vol IV Tables 2.2B and 2.3.1'

loop_
_diffrn_attenuator_code
_diffrn_attenuator_scale
? ?

loop_
_geom_angle_atom_site_label_1
_geom_angle_atom_site_label_2
_geom_angle_atom_site_label_3
_geom_angle_site_symmetry_1
_geom_angle_site_symmetry_2
_geom_angle_site_symmetry_3
_geom_angle
_geom_angle_publ_flag
O1 Ge1 O2 '1 455' . '1 455' 115.8(4) ?
O1 Ge1 O3 '1 455' . '1 455' 99.2(3) ?
O1 Ge1 O3 '1 455' . '4 465' 99.2(3) ?
O2 Ge1 O3 '1 455' . '1 455' 115.0(3) ?
O2 Ge1 O3 '1 455' . '4 465' 115.0(3) ?
O3 Ge1 O3 '1 455' . '4 465' 110.7(4) ?
O1 Ge2 O4 . . . 88.5(2) ?
O1 Ge2 O5 . . . 89.3(4) ?
O1 Ge2 O2 . . '2 655' 175.9(4) ?
O1 Ge2 O4 . . '3 665' 88.5(2) ?
O1 Ge2 O5 . . '4 565' 89.3(4) ?
O4 Ge2 O5 . . . 92.2(5) ?
O4 Ge2 O2 . . '2 655' 88.3(2) ?
O4 Ge2 O4 . . '3 665' 77.4(4) ?
O4 Ge2 O5 . . '4 565' 169.5(5) ?
O5 Ge2 O2 . . '2 655' 93.4(4) ?
O5 Ge2 O4 . . '3 665' 169.5(5) ?
O5 Ge2 O5 . . '4 565' 98.0(6) ?
O2 Ge2 O4 '2 655' . '3 665' 88.3(2) ?
O2 Ge2 O5 '2 655' . '4 565' 93.4(4) ?
O4 Ge2 O5 '3 665' . '4 565' 92.2(5) ?
O5 Ge3 O7 . . . 111.9(7) ?
O5 Ge3 O3 . . '1 455' 119.1(6) ?
O5 Ge3 O6 . . '1 554' 107.1(4) ?
O7 Ge3 O3 . . '1 455' 110.1(7) ?
O7 Ge3 O6 . . '1 554' 103.6(6) ?
O3 Ge3 O6 '1 455' . '1 554' 103.5(3) ?
O4 Na1 O7 '1 556' . '1 556' 128.7(4) ?
O4 Na1 Na1 '1 556' . '2 657' 68.0(3) ?
O4 Na1 O7 '1 556' . '7 566' 118.7(6) ?
O4 Na1 Na1 '1 556' . '7 567' 141.0(2) ?
O4 Na1 O7 '1 556' . '8 566' 97.2(5) ?
O7 Na1 Na1 '1 556' . '2 657' 160.9(5) ?
O7 Na1 O7 '1 556' . '7 566' 88.5(7) ?
O7 Na1 Na1 '1 556' . '7 567' 33.2(4) ?
O7 Na1 O7 '1 556' . '8 566' 113.3(6) ?
Na1 Na1 O7 '2 657' . '7 566' 90.2(7) ?
Na1 Na1 Na1 '2 657' . '7 567' 141.1(3) ?
Na1 Na1 O7 '2 657' . '8 566' 49.9(5) ?
O7 Na1 Na1 '7 566' . '7 567' 55.3(6) ?
O7 Na1 O7 '7 566' . '8 566' 110.9(8) ?
Na1 Na1 O7 '7 567' . '8 566' 121.4(4) ?
O1 Na2 O5 '1 556' . '1 556' 64.4(4) ?
O1 Na2 O1 '1 556' . '2 655' 86.1(3) ?
O1 Na2 O5 '1 556' . '2 655' 103.2(4) ?
O1 Na2 O6 '1 556' . '7 566' 136.93(19) ?
O5 Na2 O1 '1 556' . '2 655' 103.2(4) ?
O5 Na2 O5 '1 556' . '2 655' 164.0(6) ?
O5 Na2 O6 '1 556' . '7 566' 98.0(4) ?
O1 Na2 O5 '2 655' . '2 655' 64.4(4) ?
O1 Na2 O6 '2 655' . '7 566' 136.93(19) ?
O5 Na2 O6 '2 655' . '7 566' 98.0(4) ?
Ge2 O1 Na2 . . '1 554' 105.1(3) ?
Ge2 O1 Ge1 . . '1 655' 124.1(5) ?
Ge2 O1 Na2 . . '3 665' 105.1(3) ?
Na2 O1 Ge1 '1 554' . '1 655' 112.1(3) ?
Na2 O1 Na2 '1 554' . '3 665' 93.9(3) ?
Ge1 O1 Na2 '1 655' . '3 665' 112.1(3) ?
Ge1 O2 Ge2 '1 655' . '2 655' 124.3(5) ?
Ge1 O3 Ge3 '1 655' . '1 655' 142.1(5) ?
Ge2 O4 Na1 . . '1 554' 111.72(18) ?
Ge2 O4 Ge2 . . '2 655' 102.6(5) ?
Ge2 O4 Na1 . . '2 656' 142.2(3) ?
Na1 O4 Ge2 '1 554' . '2 655' 142.2(3) ?
Na1 O4 Na1 '1 554' . '2 656' 44.0(3) ?
Ge2 O4 Na1 '2 655' . '2 656' 111.72(18) ?
Ge2 O5 Ge3 . . . 127.5(6) ?
Ge2 O5 Na2 . . '1 554' 101.2(5) ?
Ge3 O5 Na2 . . '1 554' 131.0(7) ?
Ge3 O6 Ge3 '1 556' . 2 121.6(7) ?
Ge3 O6 Na2 '1 556' . '7 566' 119.2(3) ?
Ge3 O6 Na2 2 . '7 566' 119.2(3) ?
Ge3 O7 Na1 . . '1 554' 96.3(7) ?
Ge3 O7 Na1 . . '7 566' 157.3(12) ?
Ge3 O7 Na1 . . '8 464' 123.4(9) ?
Na1 O7 Na1 '1 554' . '7 566' 91.5(7) ?
Na1 O7 Na1 '1 554' . '8 464' 128.8(7) ?
Na1 O7 Na1 '7 566' . '8 464' 40.0(4) ?

loop_
_geom_bond_atom_site_label_1
_geom_bond_atom_site_label_2
_geom_bond_site_symmetry_1
_geom_bond_site_symmetry_2
_geom_bond_distance
_geom_bond_publ_flag
Ge1 O1 . '1 455' 1.746(7) ?
Ge1 O2 . '1 455' 1.733(10) ?
Ge1 O3 . '1 455' 1.733(9) ?
Ge1 O3 . '4 465' 1.733(9) ?
Ge2 O1 . . 1.843(9) ?
Ge2 O4 . . 1.973(7) ?
Ge2 O5 . . 1.831(14) ?
Ge2 O2 . '2 655' 1.852(11) ?
Ge2 O4 . '3 665' 1.973(7) ?
Ge2 O5 . '4 565' 1.831(14) ?
Ge3 O5 . . 1.700(12) ?
Ge3 O7 . . 1.736(14) ?
Ge3 O3 . '1 455' 1.702(8) ?
Ge3 O6 . '1 554' 1.765(6) ?
Na1 O4 . '1 556' 1.748(11) ?
Na1 O7 . '1 556' 2.340(17) ?
Na1 Na1 . '2 657' 1.310(5) ?
Na1 O7 . '7 566' 1.560(16) ?
Na1 Na1 . '7 567' 2.846(5) ?
Na1 O7 . '8 566' 2.040(18) ?
Na2 O1 . '1 556' 2.365(8) ?
Na2 O5 . '1 556' 2.480(10) ?
Na2 O1 . '2 655' 2.365(8) ?
Na2 O5 . '2 655' 2.480(10) ?
Na2 O6 . '7 566' 2.345(14) ?

loop_
_geom_contact_atom_site_label_1
_geom_contact_atom_site_label_2
_geom_contact_distance
_geom_contact_site_symmetry_1
_geom_contact_site_symmetry_2
_geom_contact_publ_flag
Ge1 Ge1 3.7652(16) . 2 ?
Ge1 Ge2 3.170(2) . 2 ?
Ge1 Ge2 3.170(2) . '1 455' ?
Ge1 Ge2 4.152(2) . . ?
Ge1 Ge2 4.9038(19) . '2 554' ?
Ge1 Ge3 4.8719(17) . '2 554' ?
Ge1 Ge3 4.3359(16) . 2 ?
Ge1 Ge3 4.8719(17) . '3 564' ?
Ge1 Ge3 3.2492(15) . . ?
Ge1 Ge3 4.3359(16) . '3 565' ?
Ge1 Ge3 3.2492(15) . '4 565' ?
Ge1 Ge3 5.2357(14) . '8 465' ?
Ge1 Ge3 5.2357(14) . '5 445' ?
Ge1 Na1 4.556(4) . '8 464' ?
Ge1 Na1 4.994(4) . '7 566' ?
Ge1 Na1 5.299(4) . '4 564' ?
Ge1 Na1 4.556(4) . '5 444' ?
Ge1 Na1 3.705(4) . '3 566' ?
Ge1 Na1 4.335(4) . '4 464' ?
Ge1 Na1 4.994(4) . '6 546' ?
Ge1 Na1 4.335(4) . '1 454' ?
Ge1 Na1 5.299(4) . '1 554' ?
Ge1 Na1 3.705(4) . '2 556' ?
Ge1 Na2 3.429(4) . '3 565' ?
Ge1 Na2 3.429(4) . '1 454' ?
Ge1 O1 4.845(9) . 2 ?
Ge1 O1 4.439(8) . '2 554' ?
Ge1 O2 2.795(9) . '2 655' ?
Ge1 O2 4.850(10) . 2 ?
Ge1 O3 4.205(9) . '3 665' ?
Ge1 O3 4.205(9) . '2 655' ?
Ge1 O4 3.034(5) . '3 565' ?
Ge1 O4 3.034(5) . '1 455' ?
Ge1 O5 4.176(11) . '3 565' ?
Ge1 O5 4.083(10) . '3 564' ?
Ge1 O5 4.094(10) . '4 465' ?
Ge1 O5 3.986(11) . . ?
Ge1 O5 3.986(11) . '4 565' ?
Ge1 O5 4.083(10) . '2 554' ?
Ge1 O5 4.176(11) . 2 ?
Ge1 O5 4.094(10) . '1 455' ?
Ge1 O6 4.407(9) . '3 565' ?
Ge1 O6 4.407(9) . '1 554' ?
Ge1 O7 4.342(14) . 2 ?
Ge1 O7 3.931(14) . '8 465' ?
Ge1 O7 4.208(15) . . ?
Ge1 O7 4.342(14) . '3 565' ?
Ge1 O7 3.931(14) . '5 445' ?
Ge1 O7 4.208(15) . '4 565' ?
Ge2 Ge2 3.0790(18) . '2 655' ?
Ge2 Ge3 3.1679(15) . . ?
Ge2 Ge3 5.1938(16) . '2 554' ?
Ge2 Ge3 5.1938(16) . '3 564' ?
Ge2 Ge3 5.2931(14) . '8 565' ?
Ge2 Ge3 5.2931(14) . '5 545' ?
Ge2 Ge3 3.1679(15) . '4 565' ?
Ge2 Na1 5.122(4) . '7 566' ?
Ge2 Na1 3.521(4) . '3 666' ?
Ge2 Na1 3.082(4) . '4 564' ?
Ge2 Na1 3.521(4) . '2 656' ?
Ge2 Na1 3.082(4) . '1 554' ?
Ge2 Na1 5.122(4) . '6 546' ?
Ge2 Na2 5.425(3) . . ?
Ge2 Na2 3.356(4) . '1 554' ?
Ge2 Na2 3.356(4) . '3 665' ?
Ge2 Na2 5.425(3) . '3 666' ?
Ge2 O1 3.536(9) . '2 655' ?
Ge2 O1 4.287(9) . '2 654' ?
Ge2 O2 3.532(9) . . ?
Ge2 O2 4.527(10) . '1 455' ?
Ge2 O3 3.829(7) . '1 455' ?
Ge2 O3 4.521(9) . '3 664' ?
Ge2 O3 4.375(10) . '3 665' ?
Ge2 O3 4.181(8) . '4 565' ?
Ge2 O3 4.375(10) . '2 655' ?
Ge2 O3 3.829(7) . '4 465' ?
Ge2 O3 4.521(9) . '2 654' ?
Ge2 O3 4.181(8) . . ?
Ge2 O5 4.497(10) . '3 665' ?
Ge2 O5 4.497(10) . '2 655' ?
Ge2 O6 4.558(8) . '1 554' ?
Ge2 O6 4.558(8) . '3 565' ?
Ge2 O7 4.405(14) . '6 545' ?
Ge2 O7 4.073(14) . '8 565' ?
Ge2 O7 4.018(15) . . ?
Ge2 O7 4.018(15) . '4 565' ?
Ge2 O7 4.405(14) . '7 565' ?
Ge2 O7 4.073(14) . '5 545' ?
Ge3 Ge3 4.5305(16) . '8 565' ?
Ge3 Ge3 4.5305(16) . '8 465' ?
Ge3 Ge3 3.0809(15) . '2 554' ?
Ge3 Ge3 5.2002(17) . '7 564' ?
Ge3 Ge3 4.9005(17) . 2 ?
Ge3 Ge3 4.5302(19) . '4 565' ?
Ge3 Na1 3.232(4) . '7 566' ?
Ge3 Na1 5.675(4) . '7 565' ?
Ge3 Na1 3.327(4) . '8 464' ?
Ge3 Na1 4.663(4) . '2 556' ?
Ge3 Na1 4.242(4) . '2 656' ?
Ge3 Na1 5.623(4) . '1 454' ?
Ge3 Na1 3.062(4) . '1 554' ?
Ge3 Na2 4.1894(13) . '1 454' ?
Ge3 Na2 3.8178(15) . '1 554' ?
Ge3 Na2 3.557(6) . '7 565' ?
Ge3 Na2 5.498(5) . '3 665' ?
Ge3 O1 4.339(7) . '1 455' ?
Ge3 O1 4.273(7) . . ?
Ge3 O2 3.017(6) . '2 655' ?
Ge3 O2 4.110(9) . '1 455' ?
Ge3 O3 3.506(10) . '2 654' ?
Ge3 O3 4.478(10) . '2 655' ?
Ge3 O3 3.977(9) . '4 465' ?
Ge3 O3 4.140(8) . '8 465' ?
Ge3 O4 4.438(10) . '7 565' ?
Ge3 O4 3.738(3) . . ?
Ge3 O5 4.186(15) . '8 465' ?
Ge3 O5 3.587(9) . '2 554' ?
Ge3 O5 3.926(16) . '4 565' ?
Ge3 O6 4.190(5) . '7 565' ?
Ge3 O6 4.531(5) . '7 465' ?
Ge3 O7 4.447(15) . '2 554' ?
Ge3 O7 4.187(17) . '8 565' ?
Ge3 O7 4.083(17) . 2 ?
Ge3 O7 3.995(18) . '8 465' ?
Ge3 O7 4.077(15) . '7 565' ?
Na1 Na1 5.709(5) . '4 565' ?
Na1 Na1 3.952(5) . '8 565' ?
Na1 Na1 5.858(5) . '3 667' ?
Na1 Na1 5.156(5) . '7 667' ?
Na1 Na1 3.952(5) . '8 465' ?
Na1 Na2 5.980(5) . '7 667' ?
Na1 Na2 5.056(5) . '7 566' ?
Na1 Na2 4.144(4) . '1 556' ?
Na1 Na2 4.026(5) . . ?
Na1 Na2 5.995(7) . '3 666' ?
Na1 O1 3.801(7) . '1 556' ?
Na1 O1 3.723(7) . '2 656' ?
Na1 O2 4.151(8) . '1 556' ?
Na1 O2 3.330(6) . '2 656' ?
Na1 O2 4.766(6) . '6 656' ?
Na1 O2 4.429(4) . '5 456' ?
Na1 O3 3.898(9) . '7 666' ?
Na1 O3 4.418(10) . '1 556' ?
Na1 O3 4.336(8) . '1 456' ?
Na1 O3 3.638(10) . '2 656' ?
Na1 O3 3.498(10) . '8 466' ?
Na1 O4 4.346(9) . '7 566' ?
Na1 O4 4.141(12) . '3 666' ?
Na1 O5 4.279(14) . '7 566' ?
Na1 O5 3.552(11) . '2 656' ?
Na1 O5 4.745(14) . '8 566' ?
Na1 O5 4.834(16) . '4 566' ?
Na1 O5 2.754(12) . '1 556' ?
Na1 O6 4.334(4) . . ?
Na1 O6 4.052(5) . '7 566' ?
Na1 O6 4.170(5) . '7 567' ?
Na1 O7 3.604(17) . '2 656' ?
Na1 O7 4.279(19) . '2 556' ?
Na2 Na2 5.236(7) . '7 666' ?
Na2 Na2 5.236(7) . '7 566' ?
Na2 Na2 3.456(10) . '3 666' ?
Na2 O2 4.918(10) . '2 656' ?
Na2 O2 4.789(9) . '1 556' ?
Na2 O2 4.789(9) . '2 655' ?
Na2 O2 4.918(10) . . ?
Na2 O3 2.956(7) . '2 655' ?
Na2 O3 4.570(11) . '7 665' ?
Na2 O3 2.956(7) . '1 556' ?
Na2 O3 4.312(9) . '4 566' ?
Na2 O3 4.312(9) . '3 665' ?
Na2 O3 4.570(11) . '8 466' ?
Na2 O4 4.875(8) . '3 665' ?
Na2 O4 4.875(8) . '3 666' ?
Na2 O4 3.9032(17) . '1 556' ?
Na2 O4 3.9032(17) . . ?
Na2 O5 4.631(16) . '7 565' ?
Na2 O5 3.963(16) . '3 665' ?
Na2 O5 4.631(16) . '8 566' ?
Na2 O5 3.963(16) . '4 566' ?
Na2 O6 3.919(5) . . ?
Na2 O6 3.919(5) . '1 655' ?
Na2 O7 5.133(16) . 2 ?
Na2 O7 4.669(18) . '1 556' ?
Na2 O7 4.669(18) . '2 655' ?
Na2 O7 3.338(15) . '7 565' ?
Na2 O7 5.133(16) . '1 656' ?
Na2 O7 3.338(15) . '8 566' ?
O1 O1 3.230(12) . '2 654' ?
O1 O2 3.693(14) . '2 655' ?
O1 O2 2.947(12) . . ?
O1 O3 2.649(10) . '4 565' ?
O1 O3 2.649(10) . . ?
O1 O4 2.665(10) . '3 665' ?
O1 O4 2.665(10) . . ?
O1 O5 3.799(14) . '2 654' ?
O1 O5 2.583(14) . '4 565' ?
O1 O5 3.799(14) . '3 664' ?
O1 O5 2.583(14) . . ?
O1 O7 3.825(14) . '5 545' ?
O1 O7 3.825(14) . '8 565' ?
O2 O2 2.730(14) . '2 755' ?
O2 O3 2.963(11) . '2 755' ?
O2 O3 2.963(11) . '3 765' ?
O2 O3 2.923(13) . . ?
O2 O3 2.923(13) . '4 565' ?
O2 O4 2.666(10) . '3 665' ?
O2 O4 2.666(10) . . ?
O2 O5 2.680(15) . '3 665' ?
O2 O5 2.680(15) . '2 655' ?
O2 O7 3.635(13) . '2 655' ?
O2 O7 3.635(13) . '3 665' ?
O2 O7 4.160(14) . '5 545' ?
O2 O7 4.160(14) . '8 565' ?
O3 O3 4.251(14) . '2 754' ?
O3 O3 2.852(12) . '4 565' ?
O3 O3 4.366(13) . '2 755' ?
O3 O4 3.734(9) . . ?
O3 O5 4.215(16) . '3 664' ?
O3 O5 4.061(16) . '4 665' ?
O3 O5 2.933(12) . '1 655' ?
O3 O5 3.144(13) . '2 654' ?
O3 O6 2.722(12) . '1 654' ?
O3 O6 3.956(11) . '7 565' ?
O3 O7 2.817(17) . '1 655' ?
O3 O7 3.215(18) . '8 565' ?
O3 O7 3.866(18) . '2 655' ?
O4 O4 2.469(16) . '3 665' ?
O4 O5 3.789(15) . '4 565' ?
O4 O5 3.789(15) . '3 665' ?
O4 O5 2.744(9) . . ?
O4 O5 2.744(9) . '2 655' ?
O4 O7 3.693(17) . '2 655' ?
O4 O7 3.693(17) . . ?
O4 O7 2.848(18) . '7 565' ?
O4 O7 2.848(18) . '8 565' ?
O5 O5 2.76(2) . '4 565' ?
O5 O5 4.347(12) . '2 554' ?
O5 O6 2.787(14) . '1 554' ?
O5 O6 3.642(17) . '7 565' ?
O5 O7 4.195(19) . '7 565' ?
O5 O7 2.85(2) . . ?
O5 O7 3.50(2) . '8 565' ?
O6 O6 3.781(4) . '7 466' ?
O6 O6 3.781(4) . '7 566' ?
O6 O7 4.338(18) . '7 565' ?
O6 O7 2.751(15) . 2 ?
O6 O7 2.751(15) . '1 556' ?
O6 O7 4.338(18) . '8 466' ?
O7 O7 2.98(3) . 2 ?
O7 O7 2.78(2) . '7 565' ?
O7 O7 3.66(3) . '8 565' ?
O7 O7 3.66(3) . '8 465' ?

loop_
_geom_hbond_atom_site_label_D
_geom_hbond_atom_site_label_H
_geom_hbond_atom_site_label_A
_geom_hbond_site_symmetry_D
_geom_hbond_site_symmetry_H
_geom_hbond_site_symmetry_A
_geom_hbond_distance_DH
_geom_hbond_distance_HA
_geom_hbond_distance_DA
_geom_hbond_angle_DHA
_geom_hbond_publ_flag
? ? ? ? ? ? ? ? ? ? ?

loop_
_geom_torsion_atom_site_label_1
_geom_torsion_atom_site_label_2
_geom_torsion_atom_site_label_3
_geom_torsion_atom_site_label_4
_geom_torsion_site_symmetry_1
_geom_torsion_site_symmetry_2
_geom_torsion_site_symmetry_3
_geom_torsion_site_symmetry_4
_geom_torsion
_geom_torsion_publ_flag
? ? ? ? ? ? ? ? ? ?
